data_7236487
loop_
_publ_author_name
'Zubair Khalid Baig, M.'
'Majhi, Debashis'
'Tulichala, R. N. Prasad'
'Sarkar, Moloy'
'Chakravarty, Manab'

_publ_section_title
;
 Easy access to new anthracenyl \p-conjugates: generation of distinct
 AIE-active materials
;
_journal_issue 9
_journal_name_full 'Journal of Materials Chemistry C'
_journal_page_first 2380
_journal_paper_doi 10.1039/C6TC05671G
_journal_volume 5
_journal_year 2017
_chemical_formula_moiety 'C26 H17 Br O'
_chemical_formula_sum 'C26 H17 Br O'
_chemical_formula_weight 425.30
_space_group_crystal_system monoclinic
_space_group_IT_number 14
_space_group_name_Hall '-P 2yn'
_space_group_name_H-M_alt 'P 1 21/n 1'
_atom_sites_solution_hydrogens geom
_audit_creation_method SHELXL-2014/7
_audit_update_record
;
2016-11-02 deposited with the CCDC.
2017-01-31 downloaded from the CCDC.
;
_cell_angle_alpha 90
_cell_angle_beta 108.756(2)
_cell_angle_gamma 90
_cell_formula_units_Z 4
_cell_length_a 8.5335(4)
_cell_length_b 27.1807(14)
_cell_length_c 8.7807(4)
_cell_measurement_reflns_used 3547
_cell_measurement_temperature 298(2)
_cell_measurement_theta_max 27.477
_cell_measurement_theta_min 2.562
_cell_volume 1928.50(16)
_computing_structure_refinement 'SHELXL-2014/7 (Sheldrick, 2014)'
_diffrn_ambient_temperature 298(2)
_diffrn_measured_fraction_theta_full 0.997
_diffrn_measured_fraction_theta_max 0.994
_diffrn_measurement_device_type 'Bruker APEX-II CCD'
_diffrn_measurement_method '\f and \w scans'
_diffrn_radiation_type MoK\a
_diffrn_radiation_wavelength 0.71073
_diffrn_reflns_av_R_equivalents 0.0499
_diffrn_reflns_av_unetI/netI 0.0168
_diffrn_reflns_Laue_measured_fraction_full 0.997
_diffrn_reflns_Laue_measured_fraction_max 0.994
_diffrn_reflns_limit_h_max 10
_diffrn_reflns_limit_h_min -11
_diffrn_reflns_limit_k_max 35
_diffrn_reflns_limit_k_min -35
_diffrn_reflns_limit_l_max 11
_diffrn_reflns_limit_l_min -11
_diffrn_reflns_number 94760
_diffrn_reflns_point_group_measured_fraction_full 0.997
_diffrn_reflns_point_group_measured_fraction_max 0.994
_diffrn_reflns_theta_full 25.242
_diffrn_reflns_theta_max 27.477
_diffrn_reflns_theta_min 2.562
_exptl_absorpt_coefficient_mu 2.145
_exptl_absorpt_correction_type none
_exptl_crystal_colour colorless
_exptl_crystal_density_diffrn 1.465
_exptl_crystal_density_method 'not measured'
_exptl_crystal_description block
_exptl_crystal_F_000 864
_exptl_crystal_size_max 0.33
_exptl_crystal_size_mid 0.32
_exptl_crystal_size_min 0.31
_refine_diff_density_max 1.271
_refine_diff_density_min -1.294
_refine_diff_density_rms 0.092
_refine_ls_extinction_method none
_refine_ls_goodness_of_fit_ref 1.105
_refine_ls_hydrogen_treatment constr
_refine_ls_matrix_type full
_refine_ls_number_parameters 253
_refine_ls_number_reflns 4394
_refine_ls_number_restraints 0
_refine_ls_restrained_S_all 1.105
_refine_ls_R_factor_all 0.0902
_refine_ls_R_factor_gt 0.0721
_refine_ls_shift/su_max 0.000
_refine_ls_shift/su_mean 0.000
_refine_ls_structure_factor_coef Fsqd
_refine_ls_weighting_details 'w=1/[\s^2^(Fo^2^)+(0.0729P)^2^+4.4837P] where P=(Fo^2^+2Fc^2^)/3'
_refine_ls_weighting_scheme calc
_refine_ls_wR_factor_gt 0.1739
_refine_ls_wR_factor_ref 0.1888
_reflns_Friedel_coverage 0.000
_reflns_number_gt 3547
_reflns_number_total 4394
_reflns_threshold_expression 'I > 2\s(I)'
_cod_data_source_file c6tc05671g2.cif
_cod_data_source_block shelx
_cod_original_sg_symbol_H-M 'P 21/n'
_cod_database_code 7236487
_shelx_shelxl_version_number 2014/7
_shelx_space_group_comment
;
The symmetry employed for this shelxl refinement is uniquely defined
by the following loop, which should always be used as a source of
symmetry information in preference to the above space-group names.
They are only intended as comments.
;

loop_
_space_group_symop_operation_xyz
'x, y, z'
'-x+1/2, y+1/2, -z+1/2'
'-x, -y, -z'
'x-1/2, -y-1/2, z-1/2'

loop_
_atom_site_label
_atom_site_type_symbol
_atom_site_fract_x
_atom_site_fract_y
_atom_site_fract_z
_atom_site_U_iso_or_equiv
_atom_site_adp_type
_atom_site_occupancy
_atom_site_site_symmetry_order
_atom_site_calc_flag
_atom_site_refinement_flags_posn
_atom_site_refinement_flags_adp
Br1 Br 0.00094(8) 0.55420(2) 0.85910(8) 0.0770(3) Uani 1 1 d . .
C5 C 0.7651(4) 0.35845(13) 0.5855(4) 0.0313(7) Uani 1 1 d . .
C6 C 0.8608(4) 0.32740(13) 0.5175(4) 0.0317(7) Uani 1 1 d . .
C8 C 0.6675(4) 0.34285(13) 0.2488(4) 0.0324(7) Uani 1 1 d . .
C10 C 0.6202(4) 0.38127(13) 0.4851(4) 0.0343(7) Uani 1 1 d . .
C7 C 0.8146(4) 0.32154(13) 0.3493(4) 0.0318(7) Uani 1 1 d . .
C9 C 0.5676(4) 0.37274(13) 0.3177(4) 0.0339(7) Uani 1 1 d . .
C23 C 0.9262(4) 0.29442(13) 0.2816(4) 0.0341(7) Uani 1 1 d . .
C4 C 0.8170(5) 0.36393(15) 0.7561(5) 0.0408(8) Uani 1 1 d . .
H4 H 0.7565 0.3850 0.8030 0.049 Uiso 1 1 calc R U
C11 C 0.6148(5) 0.33709(15) 0.0776(5) 0.0418(9) Uani 1 1 d . .
H11 H 0.6800 0.3180 0.0300 0.050 Uiso 1 1 calc R U
C1 C 0.9996(5) 0.30228(15) 0.6243(5) 0.0405(8) Uani 1 1 d . .
H1 H 1.0631 0.2810 0.5812 0.049 Uiso 1 1 calc R U
C24 C 0.8795(7) 0.25255(15) 0.1949(6) 0.0546(11) Uani 1 1 d . .
H24 H 0.7754 0.2363 0.1653 0.065 Uiso 1 1 calc R U
C17 C 0.2942(5) 0.44646(14) 0.6397(5) 0.0411(9) Uani 1 1 d . .
C20 C 0.1216(5) 0.50943(15) 0.7746(5) 0.0437(9) Uani 1 1 d . .
C14 C 0.4214(5) 0.39461(16) 0.2109(5) 0.0425(9) Uani 1 1 d . .
H14 H 0.3546 0.4146 0.2540 0.051 Uiso 1 1 calc R U
C15 C 0.5315(5) 0.41608(15) 0.5601(5) 0.0436(9) Uani 1 1 d . .
H15 H 0.5924 0.4440 0.6123 0.052 Uiso 1 1 calc R U
C13 C 0.3752(5) 0.38758(18) 0.0497(5) 0.0492(10) Uani 1 1 d . .
H13 H 0.2766 0.4024 -0.0182 0.059 Uiso 1 1 calc R U
C16 C 0.3804(5) 0.41258(15) 0.5622(5) 0.0448(9) Uani 1 1 d . .
H16 H 0.3185 0.3851 0.5077 0.054 Uiso 1 1 calc R U
C21 C 0.2870(6) 0.51780(17) 0.8038(6) 0.0548(11) Uani 1 1 d . .
H21 H 0.3413 0.5445 0.8693 0.066 Uiso 1 1 calc R U
C2 C 1.0430(5) 0.30811(17) 0.7863(5) 0.0466(9) Uani 1 1 d . .
H2 H 1.1356 0.2908 0.8550 0.056 Uiso 1 1 calc R U
O1 O 1.0846(5) 0.3083(2) 0.3024(6) 0.0970(15) Uani 1 1 d . .
C12 C 0.4730(5) 0.35838(18) -0.0180(5) 0.0497(10) Uani 1 1 d . .
H12 H 0.4394 0.3536 -0.1311 0.060 Uiso 1 1 calc R U
C3 C 0.9513(5) 0.33960(17) 0.8527(5) 0.0467(9) Uani 1 1 d . .
H3 H 0.9836 0.3439 0.9660 0.056 Uiso 1 1 calc R U
C22 C 0.3730(6) 0.48618(18) 0.7350(6) 0.0564(11) Uani 1 1 d . .
H22 H 0.4875 0.4916 0.7530 0.068 Uiso 1 1 calc R U
C19 C 0.0416(6) 0.47017(18) 0.6839(6) 0.0533(11) Uani 1 1 d . .
H19 H -0.0727 0.4648 0.6672 0.064 Uiso 1 1 calc R U
C18 C 0.1283(6) 0.43877(16) 0.6176(6) 0.0488(10) Uani 1 1 d . .
H18 H 0.0734 0.4114 0.5558 0.059 Uiso 1 1 calc R U
C26 C 1.1376(10) 0.2673(5) 0.2153(11) 0.133(5) Uani 1 1 d . .
H26 H 1.2444 0.2636 0.2047 0.160 Uiso 1 1 calc R U
C25 C 1.0205(17) 0.2393(4) 0.1603(11) 0.151(6) Uani 1 1 d . .
H25 H 1.0261 0.2109 0.0991 0.181 Uiso 1 1 calc R U

loop_
_atom_site_aniso_label
_atom_site_aniso_U_11
_atom_site_aniso_U_22
_atom_site_aniso_U_33
_atom_site_aniso_U_23
_atom_site_aniso_U_13
_atom_site_aniso_U_12
Br1 0.0794(4) 0.0713(4) 0.0953(5) -0.0130(3) 0.0491(3) 0.0280(3)
C5 0.0305(16) 0.0325(17) 0.0337(17) -0.0012(13) 0.0142(14) 0.0002(13)
C6 0.0299(16) 0.0315(16) 0.0347(17) 0.0000(14) 0.0116(14) 0.0000(13)
C8 0.0281(16) 0.0347(17) 0.0344(17) 0.0004(14) 0.0103(14) 0.0015(13)
C10 0.0321(17) 0.0354(17) 0.0405(19) -0.0007(15) 0.0188(15) 0.0030(14)
C7 0.0303(16) 0.0315(17) 0.0355(17) -0.0020(14) 0.0132(14) 0.0007(13)
C9 0.0292(16) 0.0375(18) 0.0375(18) 0.0025(15) 0.0144(14) 0.0032(14)
C23 0.0314(17) 0.0369(18) 0.0353(18) -0.0008(14) 0.0127(14) 0.0050(14)
C4 0.044(2) 0.045(2) 0.0364(19) -0.0044(16) 0.0167(16) 0.0027(16)
C11 0.041(2) 0.047(2) 0.0369(19) -0.0016(16) 0.0129(16) 0.0040(17)
C1 0.0355(19) 0.046(2) 0.040(2) 0.0012(16) 0.0124(16) 0.0103(16)
C24 0.074(3) 0.0301(19) 0.060(3) -0.0203(18) 0.023(2) 0.0011(19)
C17 0.049(2) 0.0371(19) 0.043(2) 0.0000(16) 0.0242(18) 0.0059(16)
C20 0.049(2) 0.040(2) 0.051(2) 0.0004(17) 0.0277(18) 0.0124(17)
C14 0.0307(18) 0.052(2) 0.046(2) 0.0067(18) 0.0140(16) 0.0108(16)
C15 0.044(2) 0.041(2) 0.050(2) -0.0054(17) 0.0200(18) 0.0043(16)
C13 0.0340(19) 0.062(3) 0.047(2) 0.010(2) 0.0070(17) 0.0099(18)
C16 0.045(2) 0.040(2) 0.056(2) -0.0091(18) 0.0247(19) -0.0006(17)
C21 0.058(3) 0.046(2) 0.067(3) -0.016(2) 0.030(2) -0.003(2)
C2 0.040(2) 0.057(3) 0.039(2) 0.0046(18) 0.0069(17) 0.0092(18)
O1 0.055(2) 0.145(4) 0.098(3) 0.021(3) 0.035(2) 0.008(3)
C12 0.046(2) 0.064(3) 0.035(2) -0.0001(19) 0.0075(17) 0.003(2)
C3 0.049(2) 0.057(3) 0.0336(19) -0.0028(17) 0.0121(17) 0.0013(19)
C22 0.043(2) 0.057(3) 0.077(3) -0.013(2) 0.030(2) -0.0019(19)
C19 0.042(2) 0.052(3) 0.072(3) -0.002(2) 0.027(2) 0.0009(19)
C18 0.049(2) 0.042(2) 0.061(3) -0.0101(19) 0.024(2) -0.0048(17)
C26 0.091(5) 0.236(13) 0.109(7) 0.099(8) 0.082(5) 0.119(7)
C25 0.258(14) 0.128(8) 0.102(7) 0.032(6) 0.107(9) 0.142(10)

loop_
_atom_type_symbol
_atom_type_description
_atom_type_scat_dispersion_real
_atom_type_scat_dispersion_imag
_atom_type_scat_source
C C 0.0033 0.0016 'International Tables Vol C Tables 4.2.6.8 and 6.1.1.4'
H H 0.0000 0.0000 'International Tables Vol C Tables 4.2.6.8 and 6.1.1.4'
Br Br -0.2901 2.4595 'International Tables Vol C Tables 4.2.6.8 and 6.1.1.4'
O O 0.0106 0.0060 'International Tables Vol C Tables 4.2.6.8 and 6.1.1.4'

loop_
_geom_angle_atom_site_label_1
_geom_angle_atom_site_label_2
_geom_angle_atom_site_label_3
_geom_angle
C10 C5 C4 121.6(3)
C10 C5 C6 120.1(3)
C4 C5 C6 118.3(3)
C7 C6 C1 121.9(3)
C7 C6 C5 119.9(3)
C1 C6 C5 118.2(3)
C7 C8 C11 122.0(3)
C7 C8 C9 119.8(3)
C11 C8 C9 118.2(3)
C5 C10 C9 120.0(3)
C5 C10 C15 118.1(3)
C9 C10 C15 121.9(3)
C8 C7 C6 120.2(3)
C8 C7 C23 121.0(3)
C6 C7 C23 118.7(3)
C10 C9 C14 122.3(3)
C10 C9 C8 119.7(3)
C14 C9 C8 118.0(3)
C24 C23 O1 114.1(4)
C24 C23 C7 122.4(4)
O1 C23 C7 123.5(4)
C3 C4 C5 121.3(4)
C3 C4 H4 119.3
C5 C4 H4 119.3
C12 C11 C8 121.2(4)
C12 C11 H11 119.4
C8 C11 H11 119.4
C2 C1 C6 121.4(4)
C2 C1 H1 119.3
C6 C1 H1 119.3
C23 C24 C25 102.9(7)
C23 C24 H24 128.5
C25 C24 H24 128.5
C18 C17 C22 118.3(4)
C18 C17 C16 118.8(4)
C22 C17 C16 122.9(4)
C21 C20 C19 121.8(4)
C21 C20 Br1 118.5(3)
C19 C20 Br1 119.7(3)
C13 C14 C9 121.7(4)
C13 C14 H14 119.1
C9 C14 H14 119.1
C16 C15 C10 127.4(4)
C16 C15 H15 116.3
C10 C15 H15 116.3
C14 C13 C12 120.4(4)
C14 C13 H13 119.8
C12 C13 H13 119.8
C15 C16 C17 127.3(4)
C15 C16 H16 116.4
C17 C16 H16 116.4
C20 C21 C22 118.2(4)
C20 C21 H21 120.9
C22 C21 H21 120.9
C1 C2 C3 120.3(4)
C1 C2 H2 119.9
C3 C2 H2 119.9
C23 O1 C26 100.1(6)
C11 C12 C13 120.5(4)
C11 C12 H12 119.7
C13 C12 H12 119.7
C4 C3 C2 120.5(4)
C4 C3 H3 119.8
C2 C3 H3 119.8
C21 C22 C17 121.2(4)
C21 C22 H22 119.4
C17 C22 H22 119.4
C20 C19 C18 119.5(4)
C20 C19 H19 120.3
C18 C19 H19 120.3
C19 C18 C17 120.9(4)
C19 C18 H18 119.6
C17 C18 H18 119.6
C25 C26 O1 108.7(5)
C25 C26 H26 125.7
O1 C26 H26 125.7
C26 C25 C24 114.2(8)
C26 C25 H25 122.9
C24 C25 H25 122.9

loop_
_geom_bond_atom_site_label_1
_geom_bond_atom_site_label_2
_geom_bond_distance
Br1 C20 1.893(4)
C5 C10 1.411(5)
C5 C4 1.427(5)
C5 C6 1.431(5)
C6 C7 1.410(5)
C6 C1 1.426(5)
C8 C7 1.406(5)
C8 C11 1.432(5)
C8 C9 1.444(5)
C10 C9 1.411(5)
C10 C15 1.491(5)
C7 C23 1.472(5)
C9 C14 1.427(5)
C23 C24 1.356(5)
C23 O1 1.357(5)
C4 C3 1.358(6)
C4 H4 0.9500
C11 C12 1.360(6)
C11 H11 0.9500
C1 C2 1.359(6)
C1 H1 0.9500
C24 C25 1.380(11)
C24 H24 0.9500
C17 C18 1.382(6)
C17 C22 1.398(6)
C17 C16 1.475(5)
C20 C21 1.370(6)
C20 C19 1.374(6)
C14 C13 1.355(6)
C14 H14 0.9500
C15 C16 1.299(6)
C15 H15 0.9500
C13 C12 1.414(6)
C13 H13 0.9500
C16 H16 0.9500
C21 C22 1.388(6)
C21 H21 0.9500
C2 C3 1.406(6)
C2 H2 0.9500
O1 C26 1.501(12)
C12 H12 0.9500
C3 H3 0.9500
C22 H22 0.9500
C19 C18 1.376(6)
C19 H19 0.9500
C18 H18 0.9500
C26 C25 1.225(16)
C26 H26 0.9500
C25 H25 0.9500
